data_7156033
loop_
_publ_author_name
'Ma, Fanghui'
'Qian, Jing'
'Lu, Ping'
'Wang, Yanguang'

_publ_section_title
;
 Convenient Synthesis of 2-Amino-3-(arylthio)indoles via Rh-Catalyzed
 Reaction of 3-Diazoindol-2-imines with Thioesters
;
_journal_name_full 'Organic &amp; Biomolecular Chemistry'
_journal_paper_doi 10.1039/C7OB02597A
_journal_year 2017
_chemical_formula_moiety 'C23 H19 F N2 O3 S2'
_chemical_formula_sum 'C23 H19 F N2 O3 S2'
_chemical_formula_weight 454.52
_space_group_crystal_system monoclinic
_space_group_IT_number 14
_space_group_name_Hall '-P 2ybc'
_space_group_name_H-M_alt 'P 1 21/c 1'
_symmetry_space_group_name_Hall '-P 2ybc'
_symmetry_space_group_name_H-M 'P 1 21/c 1'
_atom_sites_solution_hydrogens geom
_atom_sites_solution_primary direct
_audit_creation_date 2017-01-13
_audit_creation_method
;
Olex2 1.2
(compiled 2017.01.04 svn.r3372 for OlexSys, GUI svn.r5289)
;
_audit_update_record
;
2017-07-21 deposited with the CCDC.
2017-12-12 downloaded from the CCDC.
;
_cell_angle_alpha 90.0
_cell_angle_beta 105.076(10)
_cell_angle_gamma 90.0
_cell_formula_units_Z 4
_cell_length_a 14.9465(16)
_cell_length_b 9.9560(8)
_cell_length_c 14.9447(12)
_cell_measurement_reflns_used 5872
_cell_measurement_temperature 293(2)
_cell_measurement_theta_max 29.5387
_cell_measurement_theta_min 2.8028
_cell_volume 2147.3(4)
_computing_cell_refinement
;
CrysAlisPro, Agilent Technologies,
Version 1.171.35.11 (release 16-05-2011 CrysAlis171 .NET)
(compiled May 16 2011,17:55:39)
;
_computing_data_collection
;
CrysAlisPro, Agilent Technologies,
Version 1.171.35.11 (release 16-05-2011 CrysAlis171 .NET)
(compiled May 16 2011,17:55:39)
;
_computing_data_reduction
;
CrysAlisPro, Agilent Technologies,
Version 1.171.35.11 (release 16-05-2011 CrysAlis171 .NET)
(compiled May 16 2011,17:55:39)
;
_computing_molecular_graphics 'Olex2 (Dolomanov et al., 2009)'
_computing_publication_material 'Olex2 (Dolomanov et al., 2009)'
_computing_structure_refinement 'ShelXL (Sheldrick, 2015)'
_computing_structure_solution 'ShelXS (Sheldrick, 2008)'
_diffrn_ambient_temperature 293.15
_diffrn_detector_area_resol_mean 5.1796
_diffrn_measured_fraction_theta_full 0.998
_diffrn_measured_fraction_theta_max 0.998
_diffrn_measurement_details
;
#__ type_ start__ end____ width___ exp.time_
  1 omega  -48.00   42.00   1.0000    4.0000
omega____ theta____ kappa____ phi______ frames
    -      -12.7965   85.0000   26.0000 90

#__ type_ start__ end____ width___ exp.time_
  2 omega  -87.00   16.00   1.0000    4.0000
omega____ theta____ kappa____ phi______ frames
    -      -12.7965  -77.0000  150.0000 103

#__ type_ start__ end____ width___ exp.time_
  3 omega  -45.00   38.00   1.0000    4.0000
omega____ theta____ kappa____ phi______ frames
    -      -12.7965   85.0000  -88.0000 83
;
_diffrn_measurement_device_type 'Xcalibur, Atlas, Gemini ultra'
_diffrn_measurement_method '\w scans'
_diffrn_orient_matrix_UB_11 -0.0394956000
_diffrn_orient_matrix_UB_12 -0.0356027000
_diffrn_orient_matrix_UB_13 0.0051602000
_diffrn_orient_matrix_UB_21 0.0209210000
_diffrn_orient_matrix_UB_22 -0.0614234000
_diffrn_orient_matrix_UB_23 -0.0075468000
_diffrn_orient_matrix_UB_31 0.0205682000
_diffrn_orient_matrix_UB_32 -0.0057389000
_diffrn_orient_matrix_UB_33 0.0482600000
_diffrn_radiation_monochromator graphite
_diffrn_radiation_type MoK\a
_diffrn_radiation_wavelength 0.71073
_diffrn_reflns_av_R_equivalents 0.0434
_diffrn_reflns_av_unetI/netI 0.0391
_diffrn_reflns_Laue_measured_fraction_full 0.998
_diffrn_reflns_Laue_measured_fraction_max 0.998
_diffrn_reflns_limit_h_max 14
_diffrn_reflns_limit_h_min -18
_diffrn_reflns_limit_k_max 11
_diffrn_reflns_limit_k_min -12
_diffrn_reflns_limit_l_max 18
_diffrn_reflns_limit_l_min -17
_diffrn_reflns_number 12822
_diffrn_reflns_point_group_measured_fraction_full 0.998
_diffrn_reflns_point_group_measured_fraction_max 0.998
_diffrn_reflns_theta_full 25.242
_diffrn_reflns_theta_max 25.348
_diffrn_reflns_theta_min 3.435
_diffrn_source 'Enhance (Mo) X-ray Source'
_exptl_absorpt_coefficient_mu 0.284
_exptl_absorpt_correction_T_max 1.00000
_exptl_absorpt_correction_T_min 0.90718
_exptl_absorpt_correction_type multi-scan
_exptl_absorpt_process_details
;
CrysAlisPro, Agilent Technologies,
Version 1.171.35.11 (release 16-05-2011 CrysAlis171 .NET)
(compiled May 16 2011,17:55:39)
Empirical absorption correction using spherical harmonics,
 implemented in SCALE3 ABSPACK scaling algorithm.
;
_exptl_crystal_colour colourless
_exptl_crystal_colour_primary colourless
_exptl_crystal_density_diffrn 1.403
_exptl_crystal_description block
_exptl_crystal_F_000 944
_exptl_crystal_size_max 0.48
_exptl_crystal_size_mid 0.4
_exptl_crystal_size_min 0.36
_refine_diff_density_max 0.206
_refine_diff_density_min -0.290
_refine_diff_density_rms 0.044
_refine_ls_extinction_method none
_refine_ls_goodness_of_fit_ref 1.058
_refine_ls_hydrogen_treatment constr
_refine_ls_matrix_type full
_refine_ls_number_parameters 282
_refine_ls_number_reflns 3906
_refine_ls_number_restraints 0
_refine_ls_restrained_S_all 1.058
_refine_ls_R_factor_all 0.0580
_refine_ls_R_factor_gt 0.0441
_refine_ls_shift/su_max 0.000
_refine_ls_shift/su_mean 0.000
_refine_ls_structure_factor_coef Fsqd
_refine_ls_weighting_details 'w=1/[\s^2^(Fo^2^)+(0.0496P)^2^+0.5528P] where P=(Fo^2^+2Fc^2^)/3'
_refine_ls_weighting_scheme calc
_refine_ls_wR_factor_gt 0.1048
_refine_ls_wR_factor_ref 0.1151
_reflns_Friedel_coverage 0.000
_reflns_number_gt 3096
_reflns_number_total 3906
_reflns_threshold_expression 'I > 2\s(I)'
_cod_data_source_file c7ob02597a2.cif
_cod_data_source_block 170113_mfh_451_132_3
_cod_original_cell_volume 2147.3(2)
_cod_database_code 7156033
_shelx_shelxl_version_number 2016/6
_chemical_oxdiff_formula 'c10 h10 n2 o8 s1 f1'
_shelx_space_group_comment
;
The symmetry employed for this shelxl refinement is uniquely defined
by the following loop, which should always be used as a source of
symmetry information in preference to the above space-group names.
They are only intended as comments.
;
_cell_oxdiff_angle_alpha 90.036(5)
_cell_oxdiff_angle_beta 105.125(5)
_cell_oxdiff_angle_gamma 90.039(5)
_cell_oxdiff_length_a 14.9342(10)
_cell_oxdiff_length_b 9.9581(6)
_cell_oxdiff_length_c 14.9572(8)
_cell_oxdiff_measurement_reflns_used 5633
_cell_oxdiff_volume 2147.3(2)
_shelx_estimated_absorpt_t_max 0.905
_shelx_estimated_absorpt_t_min 0.876
_reflns_odcompleteness_completeness 99.74
_reflns_odcompleteness_iscentric 1
_reflns_odcompleteness_theta 26.32
_olex2_refinement_description
;
1. Fixed Uiso
 At 1.2 times of:
  All C(H) groups
 At 1.5 times of:
  All C(H,H,H) groups
2.a Aromatic/amide H refined with riding coordinates:
 C1(H1), C2(H2), C3(H3), C4(H4), C10(H10), C11(H11), C12(H12), C13(H13),
 C14(H14), C18(H18), C19(H19), C21(H21), C22(H22)
2.b Idealised Me refined as rotating group:
 C16(H16A,H16B,H16C), C23(H23A,H23B,H23C)
;
_olex2_submission_special_instructions 'No special instructions were received'

loop_
_space_group_symop_operation_xyz
'x, y, z'
'-x, y+1/2, -z+1/2'
'-x, -y, -z'
'x, -y-1/2, z-1/2'

loop_
_atom_site_label
_atom_site_type_symbol
_atom_site_fract_x
_atom_site_fract_y
_atom_site_fract_z
_atom_site_U_iso_or_equiv
_atom_site_adp_type
_atom_site_occupancy
_atom_site_site_symmetry_order
_atom_site_calc_flag
_atom_site_refinement_flags_posn
S1 S 0.24480(4) 0.53331(6) 0.10404(4) 0.04621(19) Uani 1 1 d .
S2 S 0.18282(5) 0.35229(6) -0.16365(4) 0.04936(19) Uani 1 1 d .
F1 F 0.10287(12) -0.11242(15) 0.03515(12) 0.0820(5) Uani 1 1 d .
O1 O -0.00375(11) 0.40387(17) -0.15497(12) 0.0608(5) Uani 1 1 d .
O2 O 0.28020(12) 0.37406(18) -0.13970(14) 0.0684(5) Uani 1 1 d .
O3 O 0.13329(15) 0.34183(17) -0.25814(11) 0.0695(5) Uani 1 1 d .
N1 N 0.21814(12) 0.69069(18) -0.14278(12) 0.0413(4) Uani 1 1 d .
N2 N 0.14162(12) 0.48708(16) -0.11689(11) 0.0387(4) Uani 1 1 d .
C1 C 0.35886(17) 0.8248(3) 0.06794(19) 0.0584(7) Uani 1 1 d .
H1 H 0.374973 0.800463 0.130149 0.070 Uiso 1 1 calc R
C2 C 0.39260(19) 0.9409(3) 0.0388(2) 0.0723(8) Uani 1 1 d .
H2 H 0.432201 0.995463 0.082073 0.087 Uiso 1 1 calc R
C3 C 0.36846(19) 0.9781(3) -0.0541(2) 0.0691(8) Uani 1 1 d .
H3 H 0.392214 1.057290 -0.071522 0.083 Uiso 1 1 calc R
C4 C 0.31138(16) 0.9022(2) -0.11995(19) 0.0536(6) Uani 1 1 d .
H4 H 0.295473 0.927896 -0.181879 0.064 Uiso 1 1 calc R
C5 C 0.27744(14) 0.7844(2) -0.09150(15) 0.0412(5) Uani 1 1 d .
C6 C 0.29994(14) 0.7447(2) 0.00158(15) 0.0426(5) Uani 1 1 d .
C7 C 0.25193(14) 0.6215(2) 0.00580(14) 0.0389(5) Uani 1 1 d .
C8 C 0.20356(14) 0.5936(2) -0.08311(14) 0.0368(5) Uani 1 1 d .
C9 C 0.34640(15) 0.4330(2) 0.13423(14) 0.0421(5) Uani 1 1 d .
C10 C 0.35106(18) 0.3408(2) 0.20360(16) 0.0536(6) Uani 1 1 d .
H10 H 0.303185 0.335929 0.232680 0.064 Uiso 1 1 calc R
C11 C 0.4257(2) 0.2557(3) 0.23056(18) 0.0667(7) Uani 1 1 d .
H11 H 0.428061 0.194128 0.277853 0.080 Uiso 1 1 calc R
C12 C 0.4957(2) 0.2612(3) 0.18850(19) 0.0739(8) Uani 1 1 d .
H12 H 0.546214 0.203733 0.206560 0.089 Uiso 1 1 calc R
C13 C 0.4911(2) 0.3521(4) 0.1193(2) 0.0923(11) Uani 1 1 d .
H13 H 0.538894 0.355684 0.090144 0.111 Uiso 1 1 calc R
C14 C 0.41711(19) 0.4388(3) 0.09161(19) 0.0709(8) Uani 1 1 d .
H14 H 0.415300 0.500518 0.044522 0.085 Uiso 1 1 calc R
C15 C 0.04669(16) 0.4951(2) -0.12212(15) 0.0429(5) Uani 1 1 d .
C16 C 0.01514(16) 0.6204(2) -0.08521(18) 0.0525(6) Uani 1 1 d .
H16A H 0.046303 0.629448 -0.020697 0.079 Uiso 1 1 calc GR
H16B H -0.050553 0.616114 -0.092527 0.079 Uiso 1 1 calc GR
H16C H 0.029344 0.696169 -0.118640 0.079 Uiso 1 1 calc GR
C17 C 0.15693(16) 0.2137(2) -0.10353(15) 0.0432(5) Uani 1 1 d .
C18 C 0.09404(19) 0.1204(2) -0.14874(18) 0.0618(7) Uani 1 1 d .
H18 H 0.063579 0.132270 -0.210903 0.074 Uiso 1 1 calc R
C19 C 0.0761(2) 0.0092(3) -0.1021(2) 0.0668(8) Uani 1 1 d .
H19 H 0.034378 -0.055797 -0.132128 0.080 Uiso 1 1 calc R
C20 C 0.12061(19) -0.0032(2) -0.01128(19) 0.0560(6) Uani 1 1 d .
C21 C 0.1826(2) 0.0879(3) 0.03542(18) 0.0630(7) Uani 1 1 d .
H21 H 0.211483 0.076201 0.097986 0.076 Uiso 1 1 calc R
C22 C 0.20177(18) 0.1979(2) -0.01165(16) 0.0575(7) Uani 1 1 d .
H22 H 0.244831 0.261170 0.018526 0.069 Uiso 1 1 calc R
C23 C 0.18191(18) 0.6939(3) -0.24281(15) 0.0600(7) Uani 1 1 d .
H23A H 0.232301 0.689101 -0.271519 0.090 Uiso 1 1 calc GR
H23B H 0.148275 0.775859 -0.260661 0.090 Uiso 1 1 calc GR
H23C H 0.141205 0.618992 -0.262366 0.090 Uiso 1 1 calc GR

loop_
_atom_site_aniso_label
_atom_site_aniso_U_11
_atom_site_aniso_U_22
_atom_site_aniso_U_33
_atom_site_aniso_U_23
_atom_site_aniso_U_13
_atom_site_aniso_U_12
S1 0.0499(4) 0.0550(4) 0.0354(3) 0.0039(3) 0.0142(3) 0.0083(3)
S2 0.0674(4) 0.0409(3) 0.0439(4) -0.0065(2) 0.0219(3) 0.0009(3)
F1 0.1085(14) 0.0528(9) 0.0899(12) 0.0161(9) 0.0353(10) -0.0024(9)
O1 0.0506(10) 0.0472(10) 0.0764(12) -0.0070(9) 0.0018(9) -0.0069(8)
O2 0.0631(12) 0.0578(11) 0.0969(14) -0.0122(10) 0.0433(11) -0.0004(8)
O3 0.1150(16) 0.0562(11) 0.0385(10) -0.0067(8) 0.0219(10) -0.0029(10)
N1 0.0470(11) 0.0385(10) 0.0374(10) 0.0050(8) 0.0092(8) -0.0011(8)
N2 0.0458(11) 0.0328(9) 0.0371(10) -0.0032(8) 0.0096(8) -0.0008(7)
C1 0.0486(15) 0.0598(16) 0.0605(16) -0.0125(13) 0.0028(12) -0.0034(12)
C2 0.0540(17) 0.0630(18) 0.095(2) -0.0241(17) 0.0106(16) -0.0191(13)
C3 0.0593(17) 0.0533(16) 0.099(2) -0.0008(16) 0.0286(16) -0.0119(13)
C4 0.0480(14) 0.0457(14) 0.0701(17) 0.0072(13) 0.0205(13) -0.0008(11)
C5 0.0374(12) 0.0379(12) 0.0490(13) 0.0026(10) 0.0123(10) 0.0028(9)
C6 0.0339(12) 0.0432(12) 0.0485(13) -0.0036(10) 0.0067(10) 0.0027(9)
C7 0.0410(12) 0.0376(11) 0.0373(12) 0.0001(9) 0.0087(9) 0.0059(9)
C8 0.0401(12) 0.0333(11) 0.0377(12) 0.0029(9) 0.0111(9) 0.0024(9)
C9 0.0460(13) 0.0459(13) 0.0322(11) -0.0014(10) 0.0061(10) 0.0003(10)
C10 0.0611(16) 0.0533(15) 0.0474(14) 0.0070(12) 0.0160(12) 0.0035(11)
C11 0.082(2) 0.0609(17) 0.0510(15) 0.0134(13) 0.0062(14) 0.0166(14)
C12 0.070(2) 0.087(2) 0.0579(17) 0.0054(16) 0.0048(15) 0.0322(16)
C13 0.065(2) 0.136(3) 0.086(2) 0.032(2) 0.0368(17) 0.041(2)
C14 0.0637(18) 0.094(2) 0.0619(17) 0.0301(16) 0.0286(14) 0.0236(15)
C15 0.0468(13) 0.0390(12) 0.0388(12) 0.0048(10) 0.0040(10) -0.0007(10)
C16 0.0475(14) 0.0460(14) 0.0634(16) -0.0024(12) 0.0135(12) 0.0035(10)
C17 0.0540(14) 0.0330(12) 0.0416(12) -0.0054(10) 0.0108(10) 0.0041(10)
C18 0.0757(19) 0.0453(14) 0.0519(15) -0.0010(12) -0.0058(13) -0.0014(12)
C19 0.0714(18) 0.0426(14) 0.0749(19) -0.0023(14) -0.0014(15) -0.0105(12)
C20 0.0689(17) 0.0377(13) 0.0648(17) 0.0027(12) 0.0236(14) 0.0047(12)
C21 0.093(2) 0.0500(15) 0.0423(14) -0.0017(12) 0.0099(13) 0.0025(14)
C22 0.0751(18) 0.0446(14) 0.0477(14) -0.0090(12) 0.0066(13) -0.0070(12)
C23 0.0732(18) 0.0641(16) 0.0380(13) 0.0135(12) 0.0058(12) -0.0082(13)

loop_
_atom_type_symbol
_atom_type_description
_atom_type_scat_dispersion_real
_atom_type_scat_dispersion_imag
_atom_type_scat_source
C C 0.0033 0.0016 'International Tables Vol C Tables 4.2.6.8 and 6.1.1.4'
H H 0.0000 0.0000 'International Tables Vol C Tables 4.2.6.8 and 6.1.1.4'
F F 0.0171 0.0103 'International Tables Vol C Tables 4.2.6.8 and 6.1.1.4'
N N 0.0061 0.0033 'International Tables Vol C Tables 4.2.6.8 and 6.1.1.4'
O O 0.0106 0.0060 'International Tables Vol C Tables 4.2.6.8 and 6.1.1.4'
S S 0.1246 0.1234 'International Tables Vol C Tables 4.2.6.8 and 6.1.1.4'

loop_
_geom_angle_atom_site_label_1
_geom_angle_atom_site_label_2
_geom_angle_atom_site_label_3
_geom_angle
C7 S1 C9 105.28(10)
O2 S2 N2 103.40(10)
O2 S2 C17 109.90(12)
O3 S2 O2 119.80(12)
O3 S2 N2 108.44(10)
O3 S2 C17 109.05(11)
N2 S2 C17 105.16(9)
C5 N1 C23 124.90(18)
C8 N1 C5 107.79(17)
C8 N1 C23 127.26(19)
C8 N2 S2 117.83(14)
C15 N2 S2 119.37(14)
C15 N2 C8 122.44(17)
C2 C1 H1 120.9
C2 C1 C6 118.2(3)
C6 C1 H1 120.9
C1 C2 H2 119.4
C1 C2 C3 121.2(2)
C3 C2 H2 119.4
C2 C3 H3 119.1
C4 C3 C2 121.8(3)
C4 C3 H3 119.1
C3 C4 H4 121.2
C3 C4 C5 117.5(2)
C5 C4 H4 121.2
N1 C5 C4 129.6(2)
N1 C5 C6 108.33(18)
C4 C5 C6 122.1(2)
C1 C6 C5 119.3(2)
C1 C6 C7 133.7(2)
C5 C6 C7 107.02(19)
C6 C7 S1 127.77(17)
C8 C7 S1 125.81(17)
C8 C7 C6 106.07(18)
N1 C8 N2 119.88(18)
C7 C8 N1 110.79(18)
C7 C8 N2 129.26(19)
C10 C9 S1 116.16(17)
C14 C9 S1 124.77(18)
C14 C9 C10 119.0(2)
C9 C10 H10 119.6
C9 C10 C11 120.8(2)
C11 C10 H10 119.6
C10 C11 H11 119.9
C12 C11 C10 120.3(3)
C12 C11 H11 119.9
C11 C12 H12 120.5
C11 C12 C13 119.1(3)
C13 C12 H12 120.5
C12 C13 H13 119.2
C12 C13 C14 121.6(3)
C14 C13 H13 119.2
C9 C14 C13 119.2(3)
C9 C14 H14 120.4
C13 C14 H14 120.4
O1 C15 N2 119.9(2)
O1 C15 C16 124.1(2)
N2 C15 C16 116.08(19)
C15 C16 H16A 109.5
C15 C16 H16B 109.5
C15 C16 H16C 109.5
H16A C16 H16B 109.5
H16A C16 H16C 109.5
H16B C16 H16C 109.5
C18 C17 S2 119.96(18)
C18 C17 C22 120.7(2)
C22 C17 S2 119.36(18)
C17 C18 H18 120.1
C17 C18 C19 119.9(2)
C19 C18 H18 120.1
C18 C19 H19 120.9
C20 C19 C18 118.3(2)
C20 C19 H19 120.9
F1 C20 C21 118.3(2)
C19 C20 F1 118.5(2)
C19 C20 C21 123.2(2)
C20 C21 H21 120.7
C20 C21 C22 118.5(2)
C22 C21 H21 120.7
C17 C22 C21 119.5(2)
C17 C22 H22 120.3
C21 C22 H22 120.3
N1 C23 H23A 109.5
N1 C23 H23B 109.5
N1 C23 H23C 109.5
H23A C23 H23B 109.5
H23A C23 H23C 109.5
H23B C23 H23C 109.5

loop_
_geom_bond_atom_site_label_1
_geom_bond_atom_site_label_2
_geom_bond_distance
S1 C7 1.739(2)
S1 C9 1.776(2)
S2 O2 1.4221(19)
S2 O3 1.4178(18)
S2 N2 1.7024(17)
S2 C17 1.746(2)
F1 C20 1.354(3)
O1 C15 1.202(3)
N1 C5 1.376(3)
N1 C8 1.372(3)
N1 C23 1.452(3)
N2 C8 1.413(3)
N2 C15 1.403(3)
C1 H1 0.9300
C1 C2 1.378(4)
C1 C6 1.394(3)
C2 H2 0.9300
C2 C3 1.392(4)
C3 H3 0.9300
C3 C4 1.354(4)
C4 H4 0.9300
C4 C5 1.389(3)
C5 C6 1.401(3)
C6 C7 1.432(3)
C7 C8 1.366(3)
C9 C10 1.374(3)
C9 C14 1.370(3)
C10 H10 0.9300
C10 C11 1.376(3)
C11 H11 0.9300
C11 C12 1.355(4)
C12 H12 0.9300
C12 C13 1.363(4)
C13 H13 0.9300
C13 C14 1.380(4)
C14 H14 0.9300
C15 C16 1.491(3)
C16 H16A 0.9600
C16 H16B 0.9600
C16 H16C 0.9600
C17 C18 1.370(3)
C17 C22 1.372(3)
C18 H18 0.9300
C18 C19 1.372(4)
C19 H19 0.9300
C19 C20 1.353(4)
C20 C21 1.354(4)
C21 H21 0.9300
C21 C22 1.373(3)
C22 H22 0.9300
C23 H23A 0.9600
C23 H23B 0.9600
C23 H23C 0.9600
